data_7212223
loop_
_publ_author_name
'Garau, Federica'
'Monari, Magda'
'Pandolfo, Luciano'
'Pettinari, Claudio'
'Venzo, Alfonso'

_publ_section_title
;
 Crystal structure, supramolecular assembly and preliminary reactivity
 behaviour of new heteropolytopic ligands based on oxalate/malonate
 skeleton and azolate moieties
;
_journal_issue 4
_journal_name_full CrystEngComm
_journal_page_first 1217
_journal_paper_doi 10.1039/b922874h
_journal_volume 12
_journal_year 2010
_chemical_formula_sum 'C16 H10 N4 O2'
_chemical_formula_weight 290.28
_chemical_name_systematic
;
?
;
_space_group_IT_number 2
_symmetry_space_group_name_Hall '-P 1'
_symmetry_space_group_name_H-M 'P -1'
_atom_sites_solution_hydrogens geom
_atom_sites_solution_primary direct
_atom_sites_solution_secondary difmap
_audit_creation_method SHELXL-97
_cell_angle_alpha 75.374(2)
_cell_angle_beta 83.368(2)
_cell_angle_gamma 79.040(2)
_cell_formula_units_Z 2
_cell_length_a 7.3930(10)
_cell_length_b 7.6748(11)
_cell_length_c 12.1165(17)
_cell_measurement_temperature 296(2)
_cell_volume 651.43(16)
_computing_structure_refinement 'SHELXL-97 (Sheldrick, 2008)'
_diffrn_ambient_temperature 296(2)
_diffrn_measured_fraction_theta_full 0.974
_diffrn_measured_fraction_theta_max 0.974
_diffrn_radiation_monochromator graphite
_diffrn_radiation_source 'fine-focus sealed tube'
_diffrn_radiation_type MoK\a
_diffrn_radiation_wavelength 0.71073
_diffrn_reflns_av_R_equivalents 0.0128
_diffrn_reflns_av_sigmaI/netI 0.0198
_diffrn_reflns_limit_h_max 9
_diffrn_reflns_limit_h_min -9
_diffrn_reflns_limit_k_max 9
_diffrn_reflns_limit_k_min -9
_diffrn_reflns_limit_l_max 15
_diffrn_reflns_limit_l_min -15
_diffrn_reflns_number 5408
_diffrn_reflns_theta_full 27.48
_diffrn_reflns_theta_max 27.48
_diffrn_reflns_theta_min 1.74
_exptl_absorpt_coefficient_mu 0.102
_exptl_crystal_density_diffrn 1.480
_exptl_crystal_density_method 'not measured'
_exptl_crystal_F_000 300
_refine_diff_density_max 0.259
_refine_diff_density_min -0.272
_refine_diff_density_rms 0.049
_refine_ls_extinction_method none
_refine_ls_goodness_of_fit_ref 1.078
_refine_ls_hydrogen_treatment mixed
_refine_ls_matrix_type full
_refine_ls_number_parameters 199
_refine_ls_number_reflns 2908
_refine_ls_number_restraints 0
_refine_ls_restrained_S_all 1.078
_refine_ls_R_factor_all 0.0399
_refine_ls_R_factor_gt 0.0361
_refine_ls_shift/su_max 0.000
_refine_ls_shift/su_mean 0.000
_refine_ls_structure_factor_coef Fsqd
_refine_ls_weighting_details 'calc w=1/[\s^2^(Fo^2^)+(0.0556P)^2^+0.1821P] where P=(Fo^2^+2Fc^2^)/3'
_refine_ls_weighting_scheme calc
_refine_ls_wR_factor_gt 0.0966
_refine_ls_wR_factor_ref 0.1002
_reflns_number_gt 2599
_reflns_number_total 2908
_reflns_threshold_expression >2\s(I)
_cod_data_source_file b922874h.txt
_cod_data_source_block ind_0m
_cod_database_code 7212223

loop_
_symmetry_equiv_pos_as_xyz
'x, y, z'
'-x, -y, -z'

loop_
_atom_site_label
_atom_site_type_symbol
_atom_site_fract_x
_atom_site_fract_y
_atom_site_fract_z
_atom_site_U_iso_or_equiv
_atom_site_adp_type
_atom_site_occupancy
_atom_site_symmetry_multiplicity
_atom_site_calc_flag
_atom_site_refinement_flags
C2 C 0.22486(15) 0.33673(15) 0.27997(9) 0.0160(2) Uani 1 1 d .
C9 C 0.26854(15) 0.01842(15) 0.07960(9) 0.0165(2) Uani 1 1 d .
C1 C 0.26188(15) 0.14989(15) 0.24971(9) 0.0167(2) Uani 1 1 d .
C6 C 0.29044(17) -0.18662(18) -0.07794(11) 0.0249(3) Uani 1 1 d .
H6 H 0.2985 -0.2588 -0.1301 0.030 Uiso 1 1 calc R
C8 C 0.33929(16) -0.16687(15) 0.11369(10) 0.0190(2) Uani 1 1 d .
H8 H 0.3785 -0.2200 0.1867 0.023 Uiso 1 1 calc R
C4 C 0.21109(15) 0.10203(16) -0.03017(10) 0.0191(2) Uani 1 1 d .
C7 C 0.34785(17) -0.26743(16) 0.03255(11) 0.0225(3) Uani 1 1 d .
H7 H 0.3929 -0.3921 0.0518 0.027 Uiso 1 1 calc R
C3 C 0.15009(16) 0.29075(16) -0.02963(10) 0.0213(2) Uani 1 1 d .
H3 H 0.1040 0.3791 -0.0924 0.026 Uiso 1 1 calc R
C5 C 0.22227(17) -0.00250(18) -0.11093(10) 0.0235(3) Uani 1 1 d .
H5 H 0.1850 0.0505 -0.1844 0.028 Uiso 1 1 calc R
C16 C -0.03489(15) 0.55068(15) 0.35192(9) 0.0161(2) Uani 1 1 d .
C11 C -0.22372(16) 0.54295(16) 0.37155(9) 0.0189(2) Uani 1 1 d .
C13 C -0.26982(19) 0.82223(17) 0.43058(10) 0.0261(3) Uani 1 1 d .
H13 H -0.3471 0.9159 0.4571 0.031 Uiso 1 1 calc R
C14 C -0.07993(18) 0.82630(16) 0.41143(10) 0.0232(3) Uani 1 1 d .
H14 H -0.0345 0.9226 0.4260 0.028 Uiso 1 1 calc R
C12 C -0.34460(17) 0.68222(17) 0.41092(10) 0.0238(3) Uani 1 1 d .
H12 H -0.4708 0.6803 0.4233 0.029 Uiso 1 1 calc R
C15 C 0.04239(16) 0.69109(15) 0.37143(9) 0.0189(2) Uani 1 1 d .
H15 H 0.1683 0.6941 0.3584 0.023 Uiso 1 1 calc R
C10 C -0.24398(16) 0.37661(16) 0.34398(10) 0.0213(2) Uani 1 1 d .
H10 H -0.3563 0.3361 0.3497 0.026 Uiso 1 1 calc R
O2 O 0.34912(11) 0.41859(11) 0.28045(7) 0.0211(2) Uani 1 1 d .
O1 O 0.31768(12) 0.01183(11) 0.31909(7) 0.0220(2) Uani 1 1 d .
N1 N 0.23911(13) 0.15782(12) 0.13781(8) 0.0168(2) Uani 1 1 d .
N3 N 0.04442(13) 0.39427(12) 0.31377(8) 0.0161(2) Uani 1 1 d .
N4 N -0.08696(13) 0.28868(13) 0.31005(8) 0.0196(2) Uani 1 1 d .
N2 N 0.16646(13) 0.32481(13) 0.06861(8) 0.0196(2) Uani 1 1 d .

loop_
_atom_site_aniso_label
_atom_site_aniso_U_11
_atom_site_aniso_U_22
_atom_site_aniso_U_33
_atom_site_aniso_U_23
_atom_site_aniso_U_13
_atom_site_aniso_U_12
C2 0.0170(5) 0.0159(5) 0.0143(5) -0.0028(4) -0.0033(4) -0.0003(4)
C9 0.0158(5) 0.0174(5) 0.0174(5) -0.0062(4) 0.0011(4) -0.0035(4)
C1 0.0143(5) 0.0177(5) 0.0181(5) -0.0055(4) -0.0014(4) -0.0010(4)
C6 0.0271(6) 0.0287(7) 0.0245(6) -0.0149(5) 0.0029(5) -0.0093(5)
C8 0.0193(5) 0.0179(6) 0.0188(5) -0.0045(4) 0.0010(4) -0.0022(4)
C4 0.0168(5) 0.0223(6) 0.0178(5) -0.0043(4) 0.0000(4) -0.0039(4)
C7 0.0236(6) 0.0189(6) 0.0261(6) -0.0086(5) 0.0044(5) -0.0055(5)
C3 0.0221(6) 0.0218(6) 0.0180(5) -0.0020(4) -0.0027(4) -0.0019(4)
C5 0.0242(6) 0.0303(7) 0.0180(5) -0.0080(5) -0.0012(4) -0.0067(5)
C16 0.0196(5) 0.0148(5) 0.0124(5) -0.0032(4) -0.0026(4) 0.0019(4)
C11 0.0196(5) 0.0205(6) 0.0150(5) -0.0031(4) -0.0026(4) 0.0001(4)
C13 0.0342(7) 0.0217(6) 0.0183(5) -0.0064(5) 0.0001(5) 0.0064(5)
C14 0.0362(7) 0.0162(5) 0.0167(5) -0.0049(4) -0.0031(5) -0.0013(5)
C12 0.0211(6) 0.0261(6) 0.0195(6) -0.0042(5) 0.0005(4) 0.0043(5)
C15 0.0244(6) 0.0167(5) 0.0154(5) -0.0032(4) -0.0024(4) -0.0030(4)
C10 0.0173(5) 0.0247(6) 0.0223(6) -0.0061(5) -0.0027(4) -0.0033(4)
O2 0.0176(4) 0.0210(4) 0.0258(4) -0.0067(3) -0.0027(3) -0.0035(3)
O1 0.0269(4) 0.0177(4) 0.0196(4) -0.0039(3) -0.0058(3) 0.0025(3)
N1 0.0185(5) 0.0134(4) 0.0174(5) -0.0036(3) -0.0025(4) 0.0012(3)
N3 0.0168(5) 0.0139(4) 0.0192(5) -0.0063(3) -0.0027(4) -0.0020(4)
N4 0.0181(5) 0.0202(5) 0.0227(5) -0.0065(4) -0.0037(4) -0.0050(4)
N2 0.0208(5) 0.0155(5) 0.0199(5) -0.0012(4) -0.0031(4) 0.0004(4)

loop_
_atom_type_symbol
_atom_type_description
_atom_type_scat_dispersion_real
_atom_type_scat_dispersion_imag
_atom_type_scat_source
C C 0.0033 0.0016 'International Tables Vol C Tables 4.2.6.8 and 6.1.1.4'
H H 0.0000 0.0000 'International Tables Vol C Tables 4.2.6.8 and 6.1.1.4'
N N 0.0061 0.0033 'International Tables Vol C Tables 4.2.6.8 and 6.1.1.4'
O O 0.0106 0.0060 'International Tables Vol C Tables 4.2.6.8 and 6.1.1.4'

loop_
_geom_angle_atom_site_label_1
_geom_angle_atom_site_label_2
_geom_angle_atom_site_label_3
_geom_angle
O2 C2 N3 123.67(10)
O2 C2 C1 121.44(10)
N3 C2 C1 114.73(9)
C8 C9 N1 131.56(10)
C8 C9 C4 123.04(10)
N1 C9 C4 105.40(10)
O1 C1 N1 124.55(10)
O1 C1 C2 121.09(10)
N1 C1 C2 114.19(9)
C5 C6 C7 121.45(11)
C5 C6 H6 119.3
C7 C6 H6 119.3
C7 C8 C9 116.08(11)
C7 C8 H8 122.0
C9 C8 H8 122.0
C9 C4 C5 119.77(11)
C9 C4 C3 105.14(10)
C5 C4 C3 135.09(11)
C8 C7 C6 121.87(11)
C8 C7 H7 119.1
C6 C7 H7 119.1
N2 C3 C4 112.51(10)
N2 C3 H3 123.7
C4 C3 H3 123.7
C6 C5 C4 117.79(11)
C6 C5 H5 121.1
C4 C5 H5 121.1
C15 C16 N3 131.60(10)
C15 C16 C11 122.95(10)
N3 C16 C11 105.44(10)
C16 C11 C12 119.98(11)
C16 C11 C10 105.12(10)
C12 C11 C10 134.90(11)
C12 C13 C14 121.41(11)
C12 C13 H13 119.3
C14 C13 H13 119.3
C15 C14 C13 122.06(11)
C15 C14 H14 119.0
C13 C14 H14 119.0
C13 C12 C11 117.66(11)
C13 C12 H12 121.2
C11 C12 H12 121.2
C14 C15 C16 115.94(11)
C14 C15 H15 122.0
C16 C15 H15 122.0
N4 C10 C11 112.39(10)
N4 C10 H10 123.8
C11 C10 H10 123.8
C1 N1 N2 118.42(9)
C1 N1 C9 129.91(10)
N2 N1 C9 111.58(9)
C2 N3 N4 118.70(9)
C2 N3 C16 129.74(10)
N4 N3 C16 111.56(9)
C10 N4 N3 105.49(9)
C3 N2 N1 105.37(9)

loop_
_geom_bond_atom_site_label_1
_geom_bond_atom_site_label_2
_geom_bond_distance
C2 O2 1.2089(14)
C2 N3 1.3724(14)
C2 C1 1.5357(15)
C9 C8 1.3917(16)
C9 N1 1.3951(14)
C9 C4 1.3989(16)
C1 O1 1.2098(14)
C1 N1 1.3702(14)
C6 C5 1.3788(18)
C6 C7 1.4031(18)
C6 H6 0.9300
C8 C7 1.3844(16)
C8 H8 0.9300
C4 C5 1.4002(16)
C4 C3 1.4342(17)
C7 H7 0.9300
C3 N2 1.3047(16)
C3 H3 0.9300
C5 H5 0.9300
C16 C15 1.3919(16)
C16 N3 1.3959(14)
C16 C11 1.3988(16)
C11 C12 1.4016(16)
C11 C10 1.4365(17)
C13 C12 1.3793(19)
C13 C14 1.4013(19)
C13 H13 0.9300
C14 C15 1.3876(16)
C14 H14 0.9300
C12 H12 0.9300
C15 H15 0.9300
C10 N4 1.3054(15)
C10 H10 0.9300
N1 N2 1.3905(13)
N3 N4 1.3892(13)

loop_
_geom_torsion_atom_site_label_1
_geom_torsion_atom_site_label_2
_geom_torsion_atom_site_label_3
_geom_torsion_atom_site_label_4
_geom_torsion
O1 C1 C2 O2 79.35(14)
O1 C1 C2 O2 79.35(14)
N1 C1 C2 O2 -96.18(13)
